data_1554506
loop_
_publ_author_name
'Ng, Chee Koon'
'Tam, Teck Lip Dexter'
'Wei, Fengxia'
'Lu, Xuefeng'
'Wu, Jishan'

_publ_section_title
;
 Anion--\p and anion--\p-radical interactions in
 bis(triphenylphosphonium)-naphthalene diimide salts
;
_journal_issue 1
_journal_name_full 'Organic Chemistry Frontiers'
_journal_page_first 110
_journal_paper_doi 10.1039/C8QO01122B
_journal_volume 6
_journal_year 2019
_chemical_formula_moiety 'C34 H34 Br Cl3 N O2 P'
_chemical_formula_sum 'C34 H34 Br Cl3 N O2 P'
_chemical_formula_weight 705.85
_space_group_crystal_system monoclinic
_space_group_IT_number 14
_space_group_name_Hall '-P 2ybc'
_space_group_name_H-M_alt 'P 1 21/c 1'
_atom_sites_solution_hydrogens geom
_audit_creation_method SHELXL-2014/7
_audit_update_record
;
2018-10-04 deposited with the CCDC.
2018-12-03 downloaded from the CCDC.
;
_cell_angle_alpha 90
_cell_angle_beta 105.084(3)
_cell_angle_gamma 90
_cell_formula_units_Z 4
_cell_length_a 10.9670(6)
_cell_length_b 15.8648(10)
_cell_length_c 20.3172(11)
_cell_measurement_reflns_used 3273
_cell_measurement_temperature 100(2)
_cell_measurement_theta_max 75.436
_cell_measurement_theta_min 3.583
_cell_volume 3413.2(3)
_computing_cell_refinement 'SHELXTL, Acta Cryst., Sect. A 2008, 64, 112-122.'
_computing_data_collection 'APEX3 v2016.9.0'
_computing_data_reduction 'Saint, APEX v2014.11.0.'
_computing_molecular_graphics Ortep3
_computing_publication_material 'APEX3 v2016.9.0'
_computing_structure_refinement 'SHELXL-2014/7 (Sheldrick, 2014)'
_computing_structure_solution 'SHELXT, Acta Cryst., Sect. A 2015, A71, 3-8.'
_diffrn_ambient_temperature 100(2)
_diffrn_measured_fraction_theta_full 0.989
_diffrn_measured_fraction_theta_max 0.943
_diffrn_measurement_device_type 'Bruker AXS D8 Venture '
_diffrn_measurement_method 'profile data from \q/2\q scans'
_diffrn_radiation_type CuK\a
_diffrn_radiation_wavelength 1.54178
_diffrn_reflns_av_R_equivalents 0.0421
_diffrn_reflns_av_unetI/netI 0.0408
_diffrn_reflns_Laue_measured_fraction_full 0.989
_diffrn_reflns_Laue_measured_fraction_max 0.943
_diffrn_reflns_limit_h_max 13
_diffrn_reflns_limit_h_min -13
_diffrn_reflns_limit_k_max 13
_diffrn_reflns_limit_k_min -19
_diffrn_reflns_limit_l_max 23
_diffrn_reflns_limit_l_min -25
_diffrn_reflns_number 24969
_diffrn_reflns_point_group_measured_fraction_full 0.989
_diffrn_reflns_point_group_measured_fraction_max 0.943
_diffrn_reflns_theta_full 67.679
_diffrn_reflns_theta_max 75.436
_diffrn_reflns_theta_min 3.583
_exptl_absorpt_coefficient_mu 4.484
_exptl_absorpt_correction_T_max 0.573
_exptl_absorpt_correction_T_min 0.486
_exptl_absorpt_correction_type multi-scan
_exptl_absorpt_process_details Sadabs
_exptl_crystal_colour 'dark red'
_exptl_crystal_density_diffrn 1.374
_exptl_crystal_description 'prism frag'
_exptl_crystal_F_000 1448
_exptl_crystal_size_max 0.188
_exptl_crystal_size_mid 0.169
_exptl_crystal_size_min 0.140
_refine_diff_density_max 1.233
_refine_diff_density_min -0.643
_refine_diff_density_rms 0.106
_refine_ls_extinction_method none
_refine_ls_goodness_of_fit_ref 1.042
_refine_ls_hydrogen_treatment constr
_refine_ls_matrix_type full
_refine_ls_number_parameters 457
_refine_ls_number_reflns 6662
_refine_ls_number_restraints 220
_refine_ls_restrained_S_all 1.035
_refine_ls_R_factor_all 0.0818
_refine_ls_R_factor_gt 0.0630
_refine_ls_shift/su_max 0.001
_refine_ls_shift/su_mean 0.000
_refine_ls_structure_factor_coef Fsqd
_refine_ls_weighting_details 'w=1/[\s^2^(Fo^2^)+(0.0771P)^2^+13.2757P] where P=(Fo^2^+2Fc^2^)/3'
_refine_ls_weighting_scheme calc
_refine_ls_wR_factor_gt 0.1632
_refine_ls_wR_factor_ref 0.1801
_reflns_Friedel_coverage 0.000
_reflns_number_gt 5263
_reflns_number_total 6662
_reflns_threshold_expression 'I > 2\s(I)'
_cod_data_source_file c8qo01122b2.cif
_cod_data_source_block h398
_cod_original_sg_symbol_H-M 'P 21/c'
_cod_database_code 1554506
_shelx_space_group_comment
;
The symmetry employed for this shelxl refinement is uniquely defined
by the following loop, which should always be used as a source of
symmetry information in preference to the above space-group names.
They are only intended as comments.
;
_shelx_estimated_absorpt_t_min 0.486
_shelx_estimated_absorpt_t_max 0.573

loop_
_space_group_symop_operation_xyz
'x, y, z'
'-x, y+1/2, -z+1/2'
'-x, -y, -z'
'x, -y-1/2, z-1/2'

loop_
_atom_site_label
_atom_site_type_symbol
_atom_site_fract_x
_atom_site_fract_y
_atom_site_fract_z
_atom_site_U_iso_or_equiv
_atom_site_adp_type
_atom_site_occupancy
_atom_site_site_symmetry_order
_atom_site_calc_flag
_atom_site_refinement_flags_posn
_atom_site_refinement_flags_adp
_atom_site_refinement_flags_occupancy
_atom_site_disorder_assembly
_atom_site_disorder_group
Br1 Br 0.22821(5) 0.35501(4) 0.48590(3) 0.04283(18) Uani 1 1 d . . . . .
P1 P 0.47974(10) 0.62564(6) 0.68629(5) 0.0241(2) Uani 1 1 d . . . . .
N1 N 0.4468(3) 0.7182(2) 0.47072(16) 0.0232(7) Uani 1 1 d . . . . .
O1 O 0.4868(3) 0.73772(17) 0.58546(14) 0.0291(6) Uani 1 1 d . . . . .
O2 O 0.4283(3) 0.69664(17) 0.35792(14) 0.0297(6) Uani 1 1 d . . . . .
C1 C 0.4752(4) 0.6890(2) 0.5377(2) 0.0239(8) Uani 1 1 d . . . . .
C2 C 0.4875(4) 0.5972(2) 0.54941(19) 0.0231(8) Uani 1 1 d . . . . .
C3 C 0.4991(4) 0.5634(2) 0.61406(19) 0.0224(8) Uani 1 1 d . . . . .
C4 C 0.5180(4) 0.4757(2) 0.62400(19) 0.0241(8) Uani 1 1 d . . . . .
H4 H 0.5254 0.4524 0.6680 0.029 Uiso 1 1 calc R U . . .
C5 C 0.5259(4) 0.4236(2) 0.5715(2) 0.0237(8) Uani 1 1 d . . . . .
C6 C 0.5091(4) 0.4564(2) 0.50514(19) 0.0225(8) Uani 1 1 d . . . . .
C7 C 0.4491(4) 0.6674(3) 0.41508(19) 0.0246(8) Uani 1 1 d . . . . .
C8A C 0.4330(8) 0.8094(6) 0.4616(9) 0.0303(11) Uani 0.668(5) 1 d D U P A 1
H8A1 H 0.4366 0.8240 0.4147 0.036 Uiso 0.668(5) 1 calc R U P A 1
H8A2 H 0.5049 0.8376 0.4937 0.036 Uiso 0.668(5) 1 calc R U P A 1
C9A C 0.3102(5) 0.8430(4) 0.4732(3) 0.0338(10) Uani 0.668(5) 1 d D U P A 1
H9A H 0.3057 0.8247 0.5196 0.041 Uiso 0.668(5) 1 calc R U P A 1
C12A C 0.3156(7) 0.9404(4) 0.4726(4) 0.0389(12) Uani 0.668(5) 1 d D U P A 1
H12A H 0.3939 0.9588 0.5060 0.047 Uiso 0.668(5) 1 calc R U P A 1
H12B H 0.3210 0.9591 0.4270 0.047 Uiso 0.668(5) 1 calc R U P A 1
C13A C 0.2048(9) 0.9840(5) 0.4891(4) 0.0481(13) Uani 0.668(5) 1 d D U P A 1
H13A H 0.1866 0.9563 0.5291 0.058 Uiso 0.668(5) 1 calc R U P A 1
H13B H 0.1295 0.9771 0.4501 0.058 Uiso 0.668(5) 1 calc R U P A 1
C14A C 0.2282(9) 1.0820(5) 0.5048(5) 0.0544(14) Uani 0.668(5) 1 d D U P A 1
H14A H 0.3066 1.0895 0.5417 0.065 Uiso 0.668(5) 1 calc R U P A 1
H14B H 0.2393 1.1110 0.4636 0.065 Uiso 0.668(5) 1 calc R U P A 1
C15A C 0.1192(9) 1.1210(5) 0.5260(5) 0.0609(17) Uani 0.668(5) 1 d D U P A 1
H15A H 0.0404 1.1088 0.4915 0.091 Uiso 0.668(5) 1 calc R U P A 1
H15B H 0.1313 1.1821 0.5303 0.091 Uiso 0.668(5) 1 calc R U P A 1
H15C H 0.1149 1.0974 0.5699 0.091 Uiso 0.668(5) 1 calc R U P A 1
C10A C 0.1951(7) 0.8078(5) 0.4216(3) 0.0396(12) Uani 0.668(5) 1 d D U P A 1
H10A H 0.1189 0.8238 0.4361 0.048 Uiso 0.668(5) 1 calc R U P A 1
H10B H 0.2007 0.7455 0.4229 0.048 Uiso 0.668(5) 1 calc R U P A 1
C11A C 0.1774(8) 0.8362(5) 0.3481(3) 0.0429(13) Uani 0.668(5) 1 d D U P A 1
H11A H 0.1656 0.8975 0.3453 0.064 Uiso 0.668(5) 1 calc R U P A 1
H11B H 0.1029 0.8085 0.3190 0.064 Uiso 0.668(5) 1 calc R U P A 1
H11C H 0.2522 0.8210 0.3329 0.064 Uiso 0.668(5) 1 calc R U P A 1
C8B C 0.4168(14) 0.8112(11) 0.4578(19) 0.0327(17) Uani 0.332(5) 1 d D U P A 2
H8B1 H 0.4658 0.8337 0.4271 0.039 Uiso 0.332(5) 1 calc R U P A 2
H8B2 H 0.4427 0.8423 0.5015 0.039 Uiso 0.332(5) 1 calc R U P A 2
C9B C 0.2767(12) 0.8254(6) 0.4258(6) 0.0375(13) Uani 0.332(5) 1 d D U P A 2
H9B H 0.2546 0.7974 0.3801 0.045 Uiso 0.332(5) 1 calc R U P A 2
C12B C 0.2547(15) 0.9213(6) 0.4142(5) 0.0408(13) Uani 0.332(5) 1 d D U P A 2
H12C H 0.3156 0.9428 0.3898 0.049 Uiso 0.332(5) 1 calc R U P A 2
H12D H 0.1688 0.9300 0.3843 0.049 Uiso 0.332(5) 1 calc R U P A 2
C13B C 0.2681(18) 0.9726(7) 0.4781(6) 0.0470(15) Uani 0.332(5) 1 d D U P A 2
H13C H 0.3588 0.9759 0.5026 0.056 Uiso 0.332(5) 1 calc R U P A 2
H13D H 0.2241 0.9430 0.5082 0.056 Uiso 0.332(5) 1 calc R U P A 2
C14B C 0.2133(19) 1.0659(8) 0.4650(7) 0.0536(17) Uani 0.332(5) 1 d D U P A 2
H14C H 0.2564 1.0962 0.4348 0.064 Uiso 0.332(5) 1 calc R U P A 2
H14D H 0.1220 1.0635 0.4418 0.064 Uiso 0.332(5) 1 calc R U P A 2
C15B C 0.2327(19) 1.1131(8) 0.5313(8) 0.0539(19) Uani 0.332(5) 1 d D U P A 2
H15D H 0.1766 1.0900 0.5573 0.081 Uiso 0.332(5) 1 calc R U P A 2
H15E H 0.2133 1.1729 0.5219 0.081 Uiso 0.332(5) 1 calc R U P A 2
H15F H 0.3207 1.1071 0.5578 0.081 Uiso 0.332(5) 1 calc R U P A 2
C10B C 0.1944(11) 0.7868(9) 0.4677(8) 0.044(4) Uani 0.332(5) 1 d D . P A 2
H10C H 0.2094 0.7252 0.4708 0.053 Uiso 0.332(5) 1 calc R U P A 2
H10D H 0.2208 0.8099 0.5145 0.053 Uiso 0.332(5) 1 calc R U P A 2
C11B C 0.0536(12) 0.8024(12) 0.4392(10) 0.061(5) Uani 0.332(5) 1 d D . P A 2
H11D H 0.0339 0.8607 0.4486 0.092 Uiso 0.332(5) 1 calc R U P A 2
H11E H 0.0060 0.7638 0.4608 0.092 Uiso 0.332(5) 1 calc R U P A 2
H11F H 0.0303 0.7928 0.3898 0.092 Uiso 0.332(5) 1 calc R U P A 2
C16 C 0.3306(4) 0.6801(3) 0.6617(2) 0.0294(9) Uani 1 1 d . . . . .
C17 C 0.2335(4) 0.6464(3) 0.6101(2) 0.0373(10) Uani 1 1 d . . . . .
H17 H 0.2466 0.5961 0.5875 0.045 Uiso 1 1 calc R U . . .
C18 C 0.1181(5) 0.6865(4) 0.5921(3) 0.0524(14) Uani 1 1 d . . . . .
H18 H 0.0521 0.6641 0.5564 0.063 Uiso 1 1 calc R U . . .
C19 C 0.0976(5) 0.7588(4) 0.6254(3) 0.0539(14) Uani 1 1 d . . . . .
H19 H 0.0177 0.7860 0.6127 0.065 Uiso 1 1 calc R U . . .
C20 C 0.1929(6) 0.7914(4) 0.6769(3) 0.0509(14) Uani 1 1 d . . . . .
H20 H 0.1778 0.8407 0.7000 0.061 Uiso 1 1 calc R U . . .
C21 C 0.3115(5) 0.7531(3) 0.6957(2) 0.0351(10) Uani 1 1 d . . . . .
H21 H 0.3776 0.7763 0.7310 0.042 Uiso 1 1 calc R U . . .
C22 C 0.6178(4) 0.6868(3) 0.7242(2) 0.0294(9) Uani 1 1 d . . . . .
C23 C 0.6279(4) 0.7224(3) 0.7886(2) 0.0338(10) Uani 1 1 d . . . . .
H23 H 0.5609 0.7168 0.8100 0.041 Uiso 1 1 calc R U . . .
C24 C 0.7366(5) 0.7657(3) 0.8208(3) 0.0442(12) Uani 1 1 d . . . . .
H24 H 0.7439 0.7908 0.8641 0.053 Uiso 1 1 calc R U . . .
C25 C 0.8346(5) 0.7725(4) 0.7899(3) 0.0506(13) Uani 1 1 d . . . . .
H25 H 0.9092 0.8020 0.8123 0.061 Uiso 1 1 calc R U . . .
C26 C 0.8252(5) 0.7368(3) 0.7267(3) 0.0429(11) Uani 1 1 d . . . . .
H26 H 0.8934 0.7417 0.7061 0.052 Uiso 1 1 calc R U . . .
C27 C 0.7158(4) 0.6934(3) 0.6928(2) 0.0337(10) Uani 1 1 d . . . . .
H27 H 0.7087 0.6690 0.6493 0.040 Uiso 1 1 calc R U . . .
C28 C 0.4657(5) 0.5492(3) 0.7498(2) 0.0310(10) Uani 1 1 d . . . . .
C29 C 0.3467(5) 0.5169(3) 0.7485(2) 0.0399(11) Uani 1 1 d . . . . .
H29 H 0.2732 0.5395 0.7180 0.048 Uiso 1 1 calc R U . . .
C30 C 0.3368(7) 0.4515(3) 0.7924(3) 0.0559(15) Uani 1 1 d . . . . .
H30 H 0.2559 0.4297 0.7920 0.067 Uiso 1 1 calc R U . . .
C31 C 0.4412(7) 0.4184(3) 0.8356(3) 0.0570(16) Uani 1 1 d . . . . .
H31 H 0.4329 0.3732 0.8648 0.068 Uiso 1 1 calc R U . . .
C32 C 0.5596(7) 0.4498(3) 0.8377(3) 0.0558(17) Uani 1 1 d . . . . .
H32 H 0.6323 0.4266 0.8685 0.067 Uiso 1 1 calc R U . . .
C33 C 0.5723(5) 0.5162(3) 0.7943(2) 0.0414(11) Uani 1 1 d . . . . .
H33 H 0.6534 0.5382 0.7955 0.050 Uiso 1 1 calc R U . . .
Cl1S Cl 0.16206(14) 0.59102(10) 0.34745(9) 0.0644(4) Uani 1 1 d . . . . .
Cl2S Cl -0.00771(15) 0.45532(11) 0.29272(8) 0.0634(4) Uani 1 1 d . . . . .
Cl3S Cl -0.04230(13) 0.55080(8) 0.40954(7) 0.0511(3) Uani 1 1 d . . . . .
C1S C 0.0670(6) 0.5091(4) 0.3680(3) 0.0524(13) Uani 1 1 d . . . . .
H1S H 0.1233 0.4686 0.3996 0.063 Uiso 1 1 calc R U . . .

loop_
_atom_site_aniso_label
_atom_site_aniso_U_11
_atom_site_aniso_U_22
_atom_site_aniso_U_33
_atom_site_aniso_U_23
_atom_site_aniso_U_13
_atom_site_aniso_U_12
Br1 0.0303(3) 0.0572(3) 0.0407(3) 0.0092(2) 0.0087(2) -0.0014(2)
P1 0.0293(5) 0.0247(5) 0.0191(4) -0.0016(4) 0.0076(4) 0.0018(4)
N1 0.0303(18) 0.0203(15) 0.0206(15) -0.0010(12) 0.0096(14) 0.0001(14)
O1 0.0422(18) 0.0233(14) 0.0238(13) -0.0036(11) 0.0121(13) -0.0019(13)
O2 0.0444(18) 0.0246(14) 0.0220(14) 0.0037(11) 0.0121(13) 0.0020(13)
C1 0.027(2) 0.0208(18) 0.0258(19) 0.0002(15) 0.0103(16) -0.0023(16)
C2 0.026(2) 0.0213(19) 0.0230(18) 0.0009(15) 0.0073(16) -0.0001(16)
C3 0.026(2) 0.0216(18) 0.0203(17) -0.0028(14) 0.0075(15) -0.0016(16)
C4 0.027(2) 0.0255(19) 0.0208(18) 0.0006(15) 0.0076(16) 0.0012(16)
C5 0.026(2) 0.0219(19) 0.0234(18) 0.0010(15) 0.0065(16) -0.0005(16)
C6 0.027(2) 0.0226(19) 0.0203(18) -0.0009(14) 0.0101(15) -0.0031(16)
C7 0.026(2) 0.026(2) 0.0231(19) -0.0012(15) 0.0082(16) -0.0014(17)
C8A 0.041(3) 0.023(2) 0.032(3) 0.004(2) 0.018(3) 0.001(2)
C9A 0.045(2) 0.0273(19) 0.035(2) 0.0048(18) 0.0196(19) 0.0042(19)
C12A 0.054(3) 0.029(2) 0.041(2) 0.004(2) 0.025(2) 0.007(2)
C13A 0.061(3) 0.036(2) 0.054(3) 0.004(2) 0.027(3) 0.011(2)
C14A 0.068(3) 0.039(3) 0.060(3) 0.000(2) 0.024(3) 0.008(3)
C15A 0.072(4) 0.044(3) 0.068(4) -0.002(3) 0.022(3) 0.011(3)
C10A 0.044(3) 0.034(2) 0.043(2) 0.005(2) 0.015(2) 0.006(2)
C11A 0.044(3) 0.040(3) 0.044(2) 0.005(2) 0.011(2) 0.005(2)
C8B 0.043(3) 0.024(3) 0.034(3) 0.005(3) 0.017(3) 0.002(3)
C9B 0.045(3) 0.031(2) 0.040(2) 0.005(2) 0.015(3) 0.004(2)
C12B 0.049(3) 0.033(2) 0.043(2) 0.005(2) 0.016(2) 0.006(2)
C13B 0.061(3) 0.035(3) 0.050(3) 0.002(2) 0.023(3) 0.008(3)
C14B 0.069(3) 0.036(3) 0.058(3) -0.001(3) 0.021(3) 0.009(3)
C15B 0.067(4) 0.038(3) 0.062(4) -0.005(3) 0.027(4) 0.011(4)
C10B 0.046(9) 0.032(7) 0.057(10) -0.007(7) 0.017(8) -0.001(7)
C11B 0.053(11) 0.054(11) 0.076(13) 0.004(9) 0.016(10) 0.000(9)
C16 0.032(2) 0.030(2) 0.029(2) 0.0044(17) 0.0129(18) 0.0025(18)
C17 0.030(2) 0.045(3) 0.034(2) -0.003(2) 0.0042(19) 0.000(2)
C18 0.035(3) 0.069(4) 0.051(3) 0.004(3) 0.007(2) -0.003(3)
C19 0.040(3) 0.071(4) 0.052(3) 0.016(3) 0.015(3) 0.022(3)
C20 0.061(4) 0.049(3) 0.050(3) 0.007(2) 0.026(3) 0.020(3)
C21 0.039(3) 0.037(2) 0.031(2) -0.0006(18) 0.013(2) 0.007(2)
C22 0.031(2) 0.031(2) 0.0242(19) -0.0046(16) 0.0038(17) 0.0044(18)
C23 0.037(2) 0.035(2) 0.029(2) -0.0061(18) 0.0073(19) 0.007(2)
C24 0.046(3) 0.045(3) 0.036(2) -0.014(2) 0.000(2) 0.006(2)
C25 0.039(3) 0.053(3) 0.053(3) -0.016(3) -0.002(2) -0.002(2)
C26 0.031(3) 0.048(3) 0.049(3) -0.010(2) 0.010(2) 0.001(2)
C27 0.031(2) 0.037(2) 0.031(2) -0.0092(18) 0.0065(19) 0.0055(19)
C28 0.052(3) 0.023(2) 0.0196(18) -0.0011(15) 0.0134(19) 0.0055(19)
C29 0.059(3) 0.030(2) 0.035(2) 0.0048(18) 0.018(2) -0.001(2)
C30 0.090(5) 0.036(3) 0.048(3) 0.005(2) 0.028(3) -0.010(3)
C31 0.106(5) 0.029(3) 0.038(3) 0.006(2) 0.022(3) 0.008(3)
C32 0.093(5) 0.042(3) 0.028(2) 0.002(2) 0.008(3) 0.030(3)
C33 0.058(3) 0.039(3) 0.027(2) -0.0027(19) 0.010(2) 0.013(2)
Cl1S 0.0440(8) 0.0644(9) 0.0846(11) 0.0071(8) 0.0165(7) -0.0076(7)
Cl2S 0.0588(9) 0.0702(10) 0.0650(9) -0.0112(7) 0.0229(7) -0.0071(7)
Cl3S 0.0547(8) 0.0455(7) 0.0544(7) 0.0065(6) 0.0162(6) 0.0033(6)
C1S 0.051(3) 0.049(3) 0.058(3) 0.009(3) 0.015(3) 0.006(3)

loop_
_atom_type_symbol
_atom_type_description
_atom_type_scat_dispersion_real
_atom_type_scat_dispersion_imag
_atom_type_scat_source
C C 0.0181 0.0091 'International Tables Vol C Tables 4.2.6.8 and 6.1.1.4'
H H 0.0000 0.0000 'International Tables Vol C Tables 4.2.6.8 and 6.1.1.4'
N N 0.0311 0.0180 'International Tables Vol C Tables 4.2.6.8 and 6.1.1.4'
O O 0.0492 0.0322 'International Tables Vol C Tables 4.2.6.8 and 6.1.1.4'
P P 0.2955 0.4335 'International Tables Vol C Tables 4.2.6.8 and 6.1.1.4'
Br Br -0.6763 1.2805 'International Tables Vol C Tables 4.2.6.8 and 6.1.1.4'
Cl Cl 0.3639 0.7018 'International Tables Vol C Tables 4.2.6.8 and 6.1.1.4'

loop_
_geom_angle_atom_site_label_1
_geom_angle_atom_site_label_2
_geom_angle_atom_site_label_3
_geom_angle
_geom_angle_site_symmetry_1
_geom_angle_site_symmetry_3
C22 P1 C16 117.6(2) . .
C22 P1 C28 106.0(2) . .
C16 P1 C28 106.3(2) . .
C22 P1 C3 112.05(19) . .
C16 P1 C3 108.84(19) . .
C28 P1 C3 105.08(18) . .
C1 N1 C7 123.5(3) . .
C1 N1 C8A 116.3(7) . .
C7 N1 C8A 119.5(7) . .
C1 N1 C8B 118.3(14) . .
C7 N1 C8B 118.1(14) . .
O1 C1 N1 121.0(3) . .
O1 C1 C2 120.6(3) . .
N1 C1 C2 118.3(3) . .
C3 C2 C6 119.7(3) . 3_666
C3 C2 C1 120.9(3) . .
C6 C2 C1 119.3(3) 3_666 .
C2 C3 C4 119.2(3) . .
C2 C3 P1 123.3(3) . .
C4 C3 P1 117.4(3) . .
C5 C4 C3 121.3(4) . .
C5 C4 H4 119.4 . .
C3 C4 H4 119.4 . .
C4 C5 C6 120.2(4) . .
C4 C5 C7 119.4(3) . 3_666
C6 C5 C7 120.4(3) . 3_666
C2 C6 C6 120.7(4) 3_666 3_666
C2 C6 C5 120.5(3) 3_666 .
C6 C6 C5 118.8(4) 3_666 .
O2 C7 N1 121.0(4) . .
O2 C7 C5 121.9(4) . 3_666
N1 C7 C5 117.1(3) . 3_666
N1 C8A C9A 113.2(7) . .
N1 C8A H8A1 108.9 . .
C9A C8A H8A1 108.9 . .
N1 C8A H8A2 108.9 . .
C9A C8A H8A2 108.9 . .
H8A1 C8A H8A2 107.8 . .
C10A C9A C8A 112.0(8) . .
C10A C9A C12A 112.9(5) . .
C8A C9A C12A 108.1(5) . .
C10A C9A H9A 107.9 . .
C8A C9A H9A 107.9 . .
C12A C9A H9A 107.9 . .
C13A C12A C9A 115.0(5) . .
C13A C12A H12A 108.5 . .
C9A C12A H12A 108.5 . .
C13A C12A H12B 108.5 . .
C9A C12A H12B 108.5 . .
H12A C12A H12B 107.5 . .
C12A C13A C14A 113.2(7) . .
C12A C13A H13A 108.9 . .
C14A C13A H13A 108.9 . .
C12A C13A H13B 108.9 . .
C14A C13A H13B 108.9 . .
H13A C13A H13B 107.7 . .
C15A C14A C13A 111.1(7) . .
C15A C14A H14A 109.4 . .
C13A C14A H14A 109.4 . .
C15A C14A H14B 109.4 . .
C13A C14A H14B 109.4 . .
H14A C14A H14B 108.0 . .
C14A C15A H15A 109.5 . .
C14A C15A H15B 109.5 . .
H15A C15A H15B 109.5 . .
C14A C15A H15C 109.5 . .
H15A C15A H15C 109.5 . .
H15B C15A H15C 109.5 . .
C9A C10A C11A 116.0(6) . .
C9A C10A H10A 108.3 . .
C11A C10A H10A 108.3 . .
C9A C10A H10B 108.3 . .
C11A C10A H10B 108.3 . .
H10A C10A H10B 107.4 . .
C10A C11A H11A 109.5 . .
C10A C11A H11B 109.5 . .
H11A C11A H11B 109.5 . .
C10A C11A H11C 109.5 . .
H11A C11A H11C 109.5 . .
H11B C11A H11C 109.5 . .
N1 C8B C9B 111.6(12) . .
N1 C8B H8B1 109.3 . .
C9B C8B H8B1 109.3 . .
N1 C8B H8B2 109.3 . .
C9B C8B H8B2 109.3 . .
H8B1 C8B H8B2 108.0 . .
C10B C9B C8B 112.4(16) . .
C10B C9B C12B 112.9(10) . .
C8B C9B C12B 108.1(5) . .
C10B C9B H9B 107.7 . .
C8B C9B H9B 107.7 . .
C12B C9B H9B 107.7 . .
C13B C12B C9B 115.0(7) . .
C13B C12B H12C 108.5 . .
C9B C12B H12C 108.5 . .
C13B C12B H12D 108.5 . .
C9B C12B H12D 108.5 . .
H12C C12B H12D 107.5 . .
C12B C13B C14B 114.2(7) . .
C12B C13B H13C 108.7 . .
C14B C13B H13C 108.7 . .
C12B C13B H13D 108.7 . .
C14B C13B H13D 108.7 . .
H13C C13B H13D 107.6 . .
C15B C14B C13B 110.6(8) . .
C15B C14B H14C 109.5 . .
C13B C14B H14C 109.5 . .
C15B C14B H14D 109.5 . .
C13B C14B H14D 109.5 . .
H14C C14B H14D 108.1 . .
C14B C15B H15D 109.5 . .
C14B C15B H15E 109.5 . .
H15D C15B H15E 109.5 . .
C14B C15B H15F 109.5 . .
H15D C15B H15F 109.5 . .
H15E C15B H15F 109.5 . .
C11B C10B C9B 114.3(14) . .
C11B C10B H10C 108.7 . .
C9B C10B H10C 108.7 . .
C11B C10B H10D 108.7 . .
C9B C10B H10D 108.7 . .
H10C C10B H10D 107.6 . .
C10B C11B H11D 109.5 . .
C10B C11B H11E 109.5 . .
H11D C11B H11E 109.5 . .
C10B C11B H11F 109.5 . .
H11D C11B H11F 109.5 . .
H11E C11B H11F 109.5 . .
C17 C16 C21 120.6(4) . .
C17 C16 P1 119.1(3) . .
C21 C16 P1 120.3(4) . .
C18 C17 C16 119.5(5) . .
C18 C17 H17 120.2 . .
C16 C17 H17 120.2 . .
C17 C18 C19 120.6(5) . .
C17 C18 H18 119.7 . .
C19 C18 H18 119.7 . .
C20 C19 C18 119.9(5) . .
C20 C19 H19 120.1 . .
C18 C19 H19 120.1 . .
C19 C20 C21 121.1(5) . .
C19 C20 H20 119.5 . .
C21 C20 H20 119.5 . .
C16 C21 C20 118.4(5) . .
C16 C21 H21 120.8 . .
C20 C21 H21 120.8 . .
C27 C22 C23 121.0(4) . .
C27 C22 P1 120.7(3) . .
C23 C22 P1 118.1(3) . .
C24 C23 C22 119.3(4) . .
C24 C23 H23 120.4 . .
C22 C23 H23 120.4 . .
C25 C24 C23 120.1(4) . .
C25 C24 H24 120.0 . .
C23 C24 H24 120.0 . .
C26 C25 C24 120.7(5) . .
C26 C25 H25 119.7 . .
C24 C25 H25 119.7 . .
C25 C26 C27 120.4(5) . .
C25 C26 H26 119.8 . .
C27 C26 H26 119.8 . .
C22 C27 C26 118.6(4) . .
C22 C27 H27 120.7 . .
C26 C27 H27 120.7 . .
C33 C28 C29 120.1(4) . .
C33 C28 P1 120.4(4) . .
C29 C28 P1 119.1(3) . .
C30 C29 C28 119.4(5) . .
C30 C29 H29 120.3 . .
C28 C29 H29 120.3 . .
C31 C30 C29 120.7(6) . .
C31 C30 H30 119.7 . .
C29 C30 H30 119.7 . .
C30 C31 C32 120.7(5) . .
C30 C31 H31 119.7 . .
C32 C31 H31 119.7 . .
C31 C32 C33 119.8(5) . .
C31 C32 H32 120.1 . .
C33 C32 H32 120.1 . .
C28 C33 C32 119.4(6) . .
C28 C33 H33 120.3 . .
C32 C33 H33 120.3 . .
Cl2S C1S Cl3S 112.2(3) . .
Cl2S C1S Cl1S 108.6(3) . .
Cl3S C1S Cl1S 110.5(3) . .
Cl2S C1S H1S 108.5 . .
Cl3S C1S H1S 108.5 . .
Cl1S C1S H1S 108.5 . .

loop_
_geom_bond_atom_site_label_1
_geom_bond_atom_site_label_2
_geom_bond_distance
_geom_bond_site_symmetry_2
P1 C22 1.794(5) .
P1 C16 1.801(4) .
P1 C28 1.806(4) .
P1 C3 1.826(4) .
N1 C1 1.393(5) .
N1 C7 1.394(5) .
N1 C8A 1.462(9) .
N1 C8B 1.519(16) .
O1 C1 1.222(5) .
O2 C7 1.216(5) .
C1 C2 1.475(5) .
C2 C3 1.393(5) .
C2 C6 1.405(5) 3_666
C3 C4 1.414(5) .
C4 C5 1.370(5) .
C4 H4 0.9500 .
C5 C6 1.412(5) .
C5 C7 1.481(5) 3_666
C6 C2 1.405(5) 3_666
C6 C6 1.407(8) 3_666
C7 C5 1.481(5) 3_666
C8A C9A 1.522(5) .
C8A H8A1 0.9900 .
C8A H8A2 0.9900 .
C9A C10A 1.522(5) .
C9A C12A 1.546(8) .
C9A H9A 1.0000 .
C12A C13A 1.510(9) .
C12A H12A 0.9900 .
C12A H12B 0.9900 .
C13A C14A 1.595(11) .
C13A H13A 0.9900 .
C13A H13B 0.9900 .
C14A C15A 1.505(11) .
C14A H14A 0.9900 .
C14A H14B 0.9900 .
C15A H15A 0.9800 .
C15A H15B 0.9800 .
C15A H15C 0.9800 .
C10A C11A 1.522(5) .
C10A H10A 0.9900 .
C10A H10B 0.9900 .
C11A H11A 0.9800 .
C11A H11B 0.9800 .
C11A H11C 0.9800 .
C8B C9B 1.522(6) .
C8B H8B1 0.9900 .
C8B H8B2 0.9900 .
C9B C10B 1.521(6) .
C9B C12B 1.547(9) .
C9B H9B 1.0000 .
C12B C13B 1.507(10) .
C12B H12C 0.9900 .
C12B H12D 0.9900 .
C13B C14B 1.594(11) .
C13B H13C 0.9900 .
C13B H13D 0.9900 .
C14B C15B 1.507(11) .
C14B H14C 0.9900 .
C14B H14D 0.9900 .
C15B H15D 0.9800 .
C15B H15E 0.9800 .
C15B H15F 0.9800 .
C10B C11B 1.521(6) .
C10B H10C 0.9900 .
C10B H10D 0.9900 .
C11B H11D 0.9800 .
C11B H11E 0.9800 .
C11B H11F 0.9800 .
C16 C17 1.392(7) .
C16 C21 1.393(6) .
C17 C18 1.378(7) .
C17 H17 0.9500 .
C18 C19 1.380(9) .
C18 H18 0.9500 .
C19 C20 1.373(9) .
C19 H19 0.9500 .
C20 C21 1.396(7) .
C20 H20 0.9500 .
C21 H21 0.9500 .
C22 C27 1.389(6) .
C22 C23 1.404(6) .
C23 C24 1.383(7) .
C23 H23 0.9500 .
C24 C25 1.383(8) .
C24 H24 0.9500 .
C25 C26 1.382(7) .
C25 H25 0.9500 .
C26 C27 1.399(7) .
C26 H26 0.9500 .
C27 H27 0.9500 .
C28 C33 1.381(7) .
C28 C29 1.395(7) .
C29 C30 1.391(7) .
C29 H29 0.9500 .
C30 C31 1.354(9) .
C30 H30 0.9500 .
C31 C32 1.381(10) .
C31 H31 0.9500 .
C32 C33 1.404(8) .
C32 H32 0.9500 .
C33 H33 0.9500 .
Cl1S C1S 1.783(6) .
Cl2S C1S 1.757(6) .
Cl3S C1S 1.764(6) .
C1S H1S 1.0000 .

loop_
_geom_torsion_atom_site_label_1
_geom_torsion_atom_site_label_2
_geom_torsion_atom_site_label_3
_geom_torsion_atom_site_label_4
_geom_torsion
_geom_torsion_site_symmetry_1
_geom_torsion_site_symmetry_4
C7 N1 C1 O1 171.1(4) . .
C8A N1 C1 O1 0.4(6) . .
C8B N1 C1 O1 -6.4(9) . .
C7 N1 C1 C2 -10.6(6) . .
C8A N1 C1 C2 178.7(5) . .
C8B N1 C1 C2 171.9(8) . .
O1 C1 C2 C3 6.9(6) . .
N1 C1 C2 C3 -171.5(4) . .
O1 C1 C2 C6 -171.4(4) . 3_666
N1 C1 C2 C6 10.3(6) . 3_666
C6 C2 C3 C4 1.9(6) 3_666 .
C1 C2 C3 C4 -176.3(4) . .
C6 C2 C3 P1 -173.5(3) 3_666 .
C1 C2 C3 P1 8.3(5) . .
C22 P1 C3 C2 -78.9(4) . .
C16 P1 C3 C2 52.9(4) . .
C28 P1 C3 C2 166.4(4) . .
C22 P1 C3 C4 105.7(3) . .
C16 P1 C3 C4 -122.5(3) . .
C28 P1 C3 C4 -9.0(4) . .
C2 C3 C4 C5 0.4(6) . .
P1 C3 C4 C5 176.1(3) . .
C3 C4 C5 C6 -3.1(6) . .
C3 C4 C5 C7 177.6(4) . 3_666
C4 C5 C6 C2 -177.7(4) . 3_666
C7 C5 C6 C2 1.7(6) 3_666 3_666
C4 C5 C6 C6 3.3(7) . 3_666
C7 C5 C6 C6 -177.3(5) 3_666 3_666
C1 N1 C7 O2 -177.1(4) . .
C8A N1 C7 O2 -6.7(7) . .
C8B N1 C7 O2 0.4(9) . .
C1 N1 C7 C5 4.6(6) . 3_666
C8A N1 C7 C5 175.0(5) . 3_666
C8B N1 C7 C5 -177.9(8) . 3_666
C1 N1 C8A C9A -74.0(11) . .
C7 N1 C8A C9A 114.9(11) . .
N1 C8A C9A C10A -63.3(12) . .
N1 C8A C9A C12A 171.7(8) . .
C10A C9A C12A C13A 60.3(8) . .
C8A C9A C12A C13A -175.3(9) . .
C9A C12A C13A C14A 166.7(7) . .
C12A C13A C14A C15A -175.7(8) . .
C8A C9A C10A C11A -67.5(9) . .
C12A C9A C10A C11A 54.8(8) . .
C1 N1 C8B C9B -107(2) . .
C7 N1 C8B C9B 76(2) . .
N1 C8B C9B C10B 55(3) . .
N1 C8B C9B C12B -179.8(16) . .
C10B C9B C12B C13B 54.0(18) . .
C8B C9B C12B C13B -71(2) . .
C9B C12B C13B C14B -165.8(14) . .
C12B C13B C14B C15B -179.0(16) . .
C8B C9B C10B C11B 177.7(15) . .
C12B C9B C10B C11B 55.1(17) . .
C22 P1 C16 C17 154.7(3) . .
C28 P1 C16 C17 -86.7(4) . .
C3 P1 C16 C17 26.0(4) . .
C22 P1 C16 C21 -27.8(4) . .
C28 P1 C16 C21 90.7(4) . .
C3 P1 C16 C21 -156.6(3) . .
C21 C16 C17 C18 1.0(7) . .
P1 C16 C17 C18 178.4(4) . .
C16 C17 C18 C19 -1.0(8) . .
C17 C18 C19 C20 0.1(9) . .
C18 C19 C20 C21 0.9(8) . .
C17 C16 C21 C20 0.0(7) . .
P1 C16 C21 C20 -177.4(4) . .
C19 C20 C21 C16 -0.9(8) . .
C16 P1 C22 C27 -117.7(4) . .
C28 P1 C22 C27 123.6(4) . .
C3 P1 C22 C27 9.5(4) . .
C16 P1 C22 C23 66.9(4) . .
C28 P1 C22 C23 -51.7(4) . .
C3 P1 C22 C23 -165.8(3) . .
C27 C22 C23 C24 1.0(7) . .
P1 C22 C23 C24 176.3(4) . .
C22 C23 C24 C25 -1.0(7) . .
C23 C24 C25 C26 0.4(8) . .
C24 C25 C26 C27 0.3(9) . .
C23 C22 C27 C26 -0.3(7) . .
P1 C22 C27 C26 -175.5(4) . .
C25 C26 C27 C22 -0.3(8) . .
C22 P1 C28 C33 -33.4(4) . .
C16 P1 C28 C33 -159.3(3) . .
C3 P1 C28 C33 85.4(4) . .
C22 P1 C28 C29 153.6(3) . .
C16 P1 C28 C29 27.7(4) . .
C3 P1 C28 C29 -87.6(4) . .
C33 C28 C29 C30 0.0(7) . .
P1 C28 C29 C30 173.0(4) . .
C28 C29 C30 C31 -0.6(8) . .
C29 C30 C31 C32 0.9(8) . .
C30 C31 C32 C33 -0.5(8) . .
C29 C28 C33 C32 0.4(6) . .
P1 C28 C33 C32 -172.6(3) . .
C31 C32 C33 C28 -0.2(7) . .
